data_4029564
loop_
_publ_author_name
'El-Faham, Ayman'
'Albericio, Fernando'

_publ_section_title
;
 Morpholine-based immonium and halogenoamidinium salts as coupling
 reagents in Peptide synthesis1.
;
_journal_issue 7
_journal_name_full 'The Journal of organic chemistry'
_journal_page_first 2731
_journal_page_last 2737
_journal_paper_doi 10.1021/jo702622c
_journal_volume 73
_journal_year 2008
_chemical_compound_source 'synthesis as described'
_chemical_formula_moiety 'C12 H18 N6 O2, F6 P'
_chemical_formula_sum 'C12 H18 F6 N6 O2 P'
_chemical_formula_weight 423.29
_chemical_name_systematic
;
 ?
;
_space_group_IT_number 14
_symmetry_cell_setting monoclinic
_symmetry_Int_Tables_number 14
_symmetry_space_group_name_Hall '-P 2ybc'
_symmetry_space_group_name_H-M 'P 1 21/c 1'
_atom_sites_solution_hydrogens geom
_atom_sites_solution_primary direct
_atom_sites_solution_secondary difmap
_audit_creation_date 2006-08-24T12:06:58-00:00
_audit_creation_method 'WinGX routine CIF_UPDATE'
_cell_angle_alpha 90
_cell_angle_beta 102.067(9)
_cell_angle_gamma 90
_cell_formula_units_Z 4
_cell_length_a 6.1372(10)
_cell_length_b 22.607(4)
_cell_length_c 12.0984(19)
_cell_measurement_reflns_used 4304
_cell_measurement_temperature 100(2)
_cell_measurement_theta_max 22.95
_cell_measurement_theta_min 3.39
_cell_measurement_wavelength 0.71073
_cell_volume 1641.5(5)
_computing_cell_refinement 'Bruker SMARTII'
_computing_data_collection 'Bruker SMARTII'
_computing_data_reduction 'Bruker XPREP'
_computing_molecular_graphics 'Ortep-3 for Windows (Farrugia, 1997)'
_computing_publication_material 'WinGX publication routines (Farrugia, 1999)'
_computing_structure_refinement 'SHELXL-97 (Sheldrick, 1997)'
_computing_structure_solution 'SHELXS-86 (Sheldrick, 1986)'
_diffrn_ambient_temperature 100(2)
_diffrn_measured_fraction_theta_full 1
_diffrn_measured_fraction_theta_max 1
_diffrn_measurement_device 'four-circle diffractometer'
_diffrn_measurement_device_type 'BRUKER APPEX-II CCD'
_diffrn_measurement_method 'omega and phi scans'
_diffrn_radiation_monochromator graphite
_diffrn_radiation_probe x-ray
_diffrn_radiation_source 'fine-focus sealed tube'
_diffrn_radiation_type MoK\a
_diffrn_radiation_wavelength 0.7107
_diffrn_reflns_av_R_equivalents 0.1171
_diffrn_reflns_av_unetI/netI 0.0844
_diffrn_reflns_limit_h_max 6
_diffrn_reflns_limit_h_min -6
_diffrn_reflns_limit_k_max 25
_diffrn_reflns_limit_k_min 0
_diffrn_reflns_limit_l_max 13
_diffrn_reflns_limit_l_min 0
_diffrn_reflns_number 23665
_diffrn_reflns_theta_full 23.25
_diffrn_reflns_theta_max 23.25
_diffrn_reflns_theta_min 1.8
_exptl_absorpt_coefficient_mu 0.256
_exptl_absorpt_correction_T_max 0.9848
_exptl_absorpt_correction_T_min 0.8913
_exptl_absorpt_correction_type multi-scan
_exptl_absorpt_process_details 'BRUKER SADABS'
_exptl_crystal_colour colourless
_exptl_crystal_density_diffrn 1.713
_exptl_crystal_density_method 'not measured'
_exptl_crystal_description prism
_exptl_crystal_F_000 868
_exptl_crystal_size_max 0.46
_exptl_crystal_size_mid 0.08
_exptl_crystal_size_min 0.06
_refine_diff_density_max 0.432
_refine_diff_density_min -0.449
_refine_diff_density_rms 0.109
_refine_ls_extinction_coef 0.019(5)
_refine_ls_extinction_expression Fc^*^=kFc[1+0.001xFc^2^\l^3^/sin(2\q)]^-1/4^
_refine_ls_extinction_method SHELXL
_refine_ls_goodness_of_fit_ref 0.988
_refine_ls_hydrogen_treatment constr
_refine_ls_matrix_type full
_refine_ls_number_parameters 304
_refine_ls_number_reflns 2350
_refine_ls_number_restraints 21
_refine_ls_restrained_S_all 1.326
_refine_ls_R_factor_all 0.0888
_refine_ls_R_factor_gt 0.0686
_refine_ls_shift/su_max 0
_refine_ls_shift/su_mean 0
_refine_ls_structure_factor_coef Fsqd
_refine_ls_weighting_details 'calc w=1/[\s^2^(Fo^2^)+(0.1317P)^2^+0.0000P] where P=(Fo^2^+2Fc^2^)/3'
_refine_ls_weighting_scheme calc
_refine_ls_wR_factor_gt 0.171
_refine_ls_wR_factor_ref 0.1857
_reflns_number_gt 1699
_reflns_number_total 2350
_reflns_threshold_expression >2sigma(I)
_cod_data_source_file jo702622c-file001.cif
_cod_data_source_block fa03fw1n
_cod_depositor_comments
;
The following automatic conversions were performed:
'_diffrn_radiation_monochromador' tag replaced with
'_diffrn_radiation_monochromator'.

Automatic conversion script
Id: cif_correct_tags 1440 2010-10-19 06:21:57Z saulius 
;
_cod_original_cell_volume 1641.4(5)
_cod_original_sg_symbol_H-M 'P 21/c'
_cod_database_code 4029564

loop_
_symmetry_equiv_pos_as_xyz
'x, y, z'
'-x, y+1/2, -z+1/2'
'-x, -y, -z'
'x, -y-1/2, z-1/2'

loop_
_atom_site_label
_atom_site_type_symbol
_atom_site_fract_x
_atom_site_fract_y
_atom_site_fract_z
_atom_site_U_iso_or_equiv
_atom_site_adp_type
_atom_site_occupancy
_atom_site_symmetry_multiplicity
_atom_site_calc_flag
_atom_site_refinement_flags
_atom_site_disorder_assembly
_atom_site_disorder_group
N1 N 0.2637(7) 0.09246(17) 0.6003(3) 0.0232(11) Uani 1 1 d . . .
N2 N 0.4708(7) 0.06605(19) 0.6289(4) 0.0282(11) Uani 1 1 d . . .
N3 N 0.5511(7) 0.06601(17) 0.5371(3) 0.0224(10) Uani 1 1 d . . .
C4 C 0.4019(8) 0.09336(19) 0.4461(4) 0.0205(12) Uani 1 1 d . . .
N5 N 0.4406(7) 0.10146(17) 0.3431(4) 0.0286(11) Uani 1 1 d . . .
C6 C 0.2699(9) 0.1294(2) 0.2757(5) 0.0328(14) Uani 1 1 d . . .
H6 H 0.2816 0.137 0.1999 0.039 Uiso 1 1 calc R . .
C7 C 0.0756(9) 0.1481(2) 0.3091(5) 0.0321(14) Uani 1 1 d . . .
H7 H -0.0359 0.168 0.2558 0.039 Uiso 1 1 calc R . .
C8 C 0.0414(9) 0.1387(2) 0.4153(5) 0.0271(13) Uani 1 1 d . . .
H8 H -0.0909 0.1504 0.4384 0.033 Uiso 1 1 calc R . .
C9 C 0.2200(8) 0.10994(19) 0.4881(4) 0.0219(12) Uani 1 1 d . . .
O10 O 0.7403(6) 0.04504(15) 0.5343(3) 0.0315(10) Uani 1 1 d . . .
H10 H 0.7659 0.0495 0.4693 0.047 Uiso 1 1 calc R . .
C11 C 0.1456(8) 0.1058(2) 0.6834(4) 0.0244(13) Uani 1 1 d . . .
N12 N 0.0663(7) 0.16010(19) 0.6844(4) 0.0327(12) Uani 1 1 d . . .
C13 C -0.1297(10) 0.1751(3) 0.7294(6) 0.0523(18) Uani 1 1 d . . .
H13A H -0.2237 0.14 0.7281 0.078 Uiso 1 1 calc R . .
H13B H -0.2145 0.2063 0.6829 0.078 Uiso 1 1 calc R . .
H13C H -0.0825 0.1892 0.8073 0.078 Uiso 1 1 calc R . .
C14 C 0.1813(11) 0.2119(2) 0.6475(6) 0.0447(17) Uani 1 1 d . . .
H14A H 0.3225 0.1992 0.6295 0.067 Uiso 1 1 calc R . .
H14B H 0.2108 0.2413 0.7084 0.067 Uiso 1 1 calc R . .
H14C H 0.0866 0.2295 0.5802 0.067 Uiso 1 1 calc R . .
N15 N 0.1193(7) 0.06379(18) 0.7556(4) 0.0282(11) Uani 1 1 d . . .
C16 C 0.1229(9) -0.0001(2) 0.7291(4) 0.0302(13) Uani 1 1 d . . .
H16A H 0.1743 -0.0059 0.6575 0.036 Uiso 1 1 calc R . .
H16B H -0.0291 -0.0168 0.7197 0.036 Uiso 1 1 calc R . .
C17 C 0.2786(10) -0.0314(3) 0.8245(5) 0.0411(16) Uani 1 1 d . . .
H17A H 0.276 -0.0744 0.809 0.049 Uiso 1 1 calc R . .
H17B H 0.4326 -0.0171 0.8289 0.049 Uiso 1 1 calc R . .
O18 O 0.2159(6) -0.0212(2) 0.9299(3) 0.0466(12) Uani 1 1 d . . .
C19 C 0.2307(10) 0.0406(3) 0.9557(5) 0.0449(16) Uani 1 1 d . . .
H19A H 0.3849 0.0544 0.9587 0.054 Uiso 1 1 calc R . .
H19B H 0.1957 0.0472 1.031 0.054 Uiso 1 1 calc R . .
C20 C 0.0726(9) 0.0759(2) 0.8688(4) 0.0338(14) Uani 1 1 d . . .
H20A H -0.083 0.0649 0.87 0.041 Uiso 1 1 calc R . .
H20B H 0.0916 0.1187 0.8862 0.041 Uiso 1 1 calc R . .
P31A P 0.5454(5) 0.21756(18) 0.9486(3) 0.0360(8) Uani 0.67 1 d PD A 1
F32A F 0.8061(9) 0.2055(2) 0.9883(5) 0.0447(14) Uani 0.67 1 d PD A 1
F33A F 0.5377(16) 0.1552(7) 0.8792(10) 0.029(2) Uani 0.67 1 d PD A 1
F34A F 0.5868(9) 0.2502(2) 0.8375(5) 0.0470(14) Uani 0.67 1 d PD A 1
F35A F 0.2816(14) 0.2297(4) 0.9103(7) 0.047(2) Uani 0.67 1 d PD A 1
F36A F 0.5003(10) 0.1859(2) 1.0592(6) 0.0475(15) Uani 0.67 1 d PD A 1
F37A F 0.5736(9) 0.28012(19) 1.0141(4) 0.0484(14) Uani 0.67 1 d PD A 1
P31B P 0.5704(8) 0.1862(3) 0.9923(6) 0.0242(11) Uani 0.33 1 d PD B 2
F36B F 0.4696(15) 0.1319(4) 1.0483(7) 0.033(2) Uani 0.33 1 d PD B 2
F32B F 0.8133(14) 0.1587(4) 1.0239(8) 0.035(2) Uani 0.33 1 d PD B 2
F37B F 0.6170(17) 0.2199(4) 1.1105(8) 0.037(2) Uani 0.33 1 d PD B 2
F34B F 0.665(2) 0.2425(5) 0.9330(11) 0.050(3) Uani 0.33 1 d PD B 2
F35B F 0.329(2) 0.2135(7) 0.9550(14) 0.040(4) Uani 0.33 1 d PD B 2
F33B F 0.479(5) 0.1547(15) 0.875(2) 0.029(2) Uani 0.33 1 d PD B 2

loop_
_atom_site_aniso_label
_atom_site_aniso_U_11
_atom_site_aniso_U_22
_atom_site_aniso_U_33
_atom_site_aniso_U_23
_atom_site_aniso_U_13
_atom_site_aniso_U_12
N1 0.022(3) 0.034(2) 0.010(2) 0.0006(18) -0.0040(19) -0.0003(18)
N2 0.025(3) 0.045(3) 0.011(3) -0.001(2) -0.004(2) 0.001(2)
N3 0.019(3) 0.033(2) 0.011(3) -0.0003(18) -0.0061(19) -0.0004(19)
C4 0.027(3) 0.021(2) 0.010(3) 0.003(2) -0.006(2) -0.001(2)
N5 0.037(3) 0.030(2) 0.017(3) 0.0034(19) 0.000(2) -0.004(2)
C6 0.044(4) 0.037(3) 0.015(3) 0.008(2) -0.002(3) -0.001(3)
C7 0.031(3) 0.036(3) 0.024(3) 0.018(2) -0.008(3) 0.004(2)
C8 0.026(3) 0.031(3) 0.022(3) 0.009(2) -0.001(2) 0.003(2)
C9 0.026(3) 0.021(2) 0.015(3) 0.001(2) -0.006(2) -0.002(2)
O10 0.026(2) 0.046(2) 0.020(2) 0.0051(17) -0.0008(17) 0.0049(17)
C11 0.021(3) 0.038(3) 0.009(3) 0.000(2) -0.007(2) -0.008(2)
N12 0.038(3) 0.039(3) 0.021(3) -0.004(2) 0.005(2) -0.003(2)
C13 0.053(4) 0.064(4) 0.045(4) 0.011(3) 0.022(3) 0.018(3)
C14 0.065(5) 0.034(3) 0.040(4) -0.011(3) 0.022(3) -0.009(3)
N15 0.028(3) 0.042(2) 0.011(2) 0.000(2) -0.0046(19) -0.006(2)
C16 0.034(3) 0.037(3) 0.016(3) 0.005(2) -0.006(2) -0.004(2)
C17 0.038(4) 0.061(4) 0.021(4) 0.020(3) -0.001(3) 0.006(3)
O18 0.037(3) 0.082(3) 0.018(2) 0.020(2) -0.0003(19) 0.009(2)
C19 0.032(4) 0.080(5) 0.017(3) 0.006(3) -0.008(3) -0.002(3)
C20 0.028(3) 0.055(3) 0.016(3) 0.000(3) -0.002(2) -0.008(3)
P31A 0.051(2) 0.0350(17) 0.0236(17) -0.0039(14) 0.0123(14) -0.0011(15)
F32A 0.045(4) 0.052(3) 0.038(3) -0.014(3) 0.013(3) -0.005(3)
F33A 0.017(7) 0.0403(17) 0.028(2) -0.0025(15) 0.001(4) -0.003(4)
F34A 0.078(4) 0.040(3) 0.027(3) 0.009(2) 0.023(3) 0.008(3)
F35A 0.045(5) 0.052(4) 0.041(6) -0.006(4) 0.008(4) 0.018(3)
F36A 0.054(4) 0.063(4) 0.030(4) 0.013(3) 0.018(3) 0.009(3)
F37A 0.070(4) 0.042(3) 0.035(3) -0.013(2) 0.016(3) 0.002(2)
P31B 0.027(3) 0.025(3) 0.019(3) -0.005(3) 0.000(2) -0.007(2)
F36B 0.046(6) 0.037(5) 0.014(5) -0.001(4) 0.001(4) -0.013(4)
F32B 0.036(6) 0.045(6) 0.022(6) -0.005(4) -0.003(4) 0.001(4)
F37B 0.041(6) 0.035(5) 0.030(6) -0.018(5) -0.007(5) 0.000(5)
F34B 0.066(9) 0.039(6) 0.041(9) 0.020(6) 0.002(7) -0.021(7)
F35B 0.019(8) 0.047(9) 0.044(11) -0.009(7) -0.015(7) 0.011(6)
F33B 0.017(7) 0.0403(17) 0.028(2) -0.0025(15) 0.001(4) -0.003(4)

loop_
_atom_type_symbol
_atom_type_description
_atom_type_scat_dispersion_real
_atom_type_scat_dispersion_imag
_atom_type_scat_source
C C 0.0033 0.0016 'International Tables Vol C Tables 4.2.6.8 and 6.1.1.4'
H H 0 0 'International Tables Vol C Tables 4.2.6.8 and 6.1.1.4'
N N 0.0061 0.0033 'International Tables Vol C Tables 4.2.6.8 and 6.1.1.4'
O O 0.0106 0.006 'International Tables Vol C Tables 4.2.6.8 and 6.1.1.4'
F F 0.0171 0.0103 'International Tables Vol C Tables 4.2.6.8 and 6.1.1.4'
P P 0.1023 0.0942 'International Tables Vol C Tables 4.2.6.8 and 6.1.1.4'

loop_
_geom_angle_atom_site_label_1
_geom_angle_atom_site_label_2
_geom_angle_atom_site_label_3
_geom_angle
N2 N1 C9 110.4(4)
N2 N1 C11 120.3(4)
C9 N1 C11 128.5(4)
N3 N2 N1 106.1(4)
O10 N3 N2 122.4(4)
O10 N3 C4 126.3(4)
N2 N3 C4 111.3(4)
N5 C4 C9 128.9(5)
N5 C4 N3 125.1(4)
C9 C4 N3 106.0(4)
C4 N5 C6 111.4(4)
N5 C6 C7 124.7(5)
N5 C6 H6 117.7
C7 C6 H6 117.7
C8 C7 C6 122.2(5)
C8 C7 H7 118.9
C6 C7 H7 118.9
C7 C8 C9 114.1(5)
C7 C8 H8 123
C9 C8 H8 123
C4 C9 N1 106.2(4)
C4 C9 C8 118.7(5)
N1 C9 C8 135.1(5)
N3 O10 H10 109.5
N12 C11 N15 124.4(5)
N12 C11 N1 117.2(4)
N15 C11 N1 118.4(4)
C11 N12 C13 123.6(5)
C11 N12 C14 122.1(5)
C13 N12 C14 114.1(5)
N12 C13 H13A 109.5
N12 C13 H13B 109.5
H13A C13 H13B 109.5
N12 C13 H13C 109.5
H13A C13 H13C 109.5
H13B C13 H13C 109.5
N12 C14 H14A 109.5
N12 C14 H14B 109.5
H14A C14 H14B 109.5
N12 C14 H14C 109.5
H14A C14 H14C 109.5
H14B C14 H14C 109.5
C11 N15 C16 123.3(4)
C11 N15 C20 123.4(4)
C16 N15 C20 113.3(4)
N15 C16 C17 109.1(4)
N15 C16 H16A 109.9
C17 C16 H16A 109.9
N15 C16 H16B 109.9
C17 C16 H16B 109.9
H16A C16 H16B 108.3
O18 C17 C16 111.2(5)
O18 C17 H17A 109.4
C16 C17 H17A 109.4
O18 C17 H17B 109.4
C16 C17 H17B 109.4
H17A C17 H17B 108
C17 O18 C19 109.7(4)
O18 C19 C20 111.4(5)
O18 C19 H19A 109.4
C20 C19 H19A 109.4
O18 C19 H19B 109.4
C20 C19 H19B 109.4
H19A C19 H19B 108
N15 C20 C19 109.1(5)
N15 C20 H20A 109.9
C19 C20 H20A 109.9
N15 C20 H20B 109.9
C19 C20 H20B 109.9
H20A C20 H20B 108.3
F36A P31A F32A 90.5(4)
F36A P31A F34A 178.9(4)
F32A P31A F34A 90.4(4)
F36A P31A F35A 88.7(4)
F32A P31A F35A 179.2(5)
F34A P31A F35A 90.3(4)
F36A P31A F37A 90.1(3)
F32A P31A F37A 90.3(3)
F34A P31A F37A 89.3(4)
F35A P31A F37A 89.4(4)
F36A P31A F33A 93.0(7)
F32A P31A F33A 85.8(4)
F34A P31A F33A 87.7(6)
F35A P31A F33A 94.6(5)
F37A P31A F33A 175.0(5)
F35B P31B F33B 77.7(12)
F35B P31B F32B 177.4(9)
F33B P31B F32B 100.2(12)
F35B P31B F36B 89.9(7)
F33B P31B F36B 86.6(13)
F32B P31B F36B 91.4(6)
F35B P31B F37B 92.9(8)
F33B P31B F37B 170.0(12)
F32B P31B F37B 89.3(5)
F36B P31B F37B 90.0(7)
F35B P31B F34B 88.2(8)
F33B P31B F34B 92.6(14)
F32B P31B F34B 90.4(6)
F36B P31B F34B 178.1(7)
F37B P31B F34B 90.5(6)

loop_
_geom_bond_atom_site_label_1
_geom_bond_atom_site_label_2
_geom_bond_distance
N1 N2 1.381(6)
N1 C9 1.385(6)
N1 C11 1.390(6)
N2 N3 1.306(6)
N3 O10 1.261(5)
N3 C4 1.418(6)
C4 N5 1.329(6)
C4 C9 1.372(7)
N5 C6 1.344(7)
C6 C7 1.402(8)
C6 H6 0.95
C7 C8 1.361(7)
C7 H7 0.95
C8 C9 1.413(7)
C8 H8 0.95
O10 H10 0.84
C11 N12 1.321(7)
C11 N15 1.324(6)
N12 C13 1.460(7)
N12 C14 1.484(7)
C13 H13A 0.98
C13 H13B 0.98
C13 H13C 0.98
C14 H14A 0.98
C14 H14B 0.98
C14 H14C 0.98
N15 C16 1.482(7)
N15 C20 1.483(7)
C16 C17 1.511(7)
C16 H16A 0.99
C16 H16B 0.99
C17 O18 1.425(7)
C17 H17A 0.99
C17 H17B 0.99
O18 C19 1.431(7)
C19 C20 1.502(8)
C19 H19A 0.99
C19 H19B 0.99
C20 H20A 0.99
C20 H20B 0.99
P31A F36A 1.593(6)
P31A F32A 1.595(6)
P31A F34A 1.600(6)
P31A F35A 1.612(8)
P31A F37A 1.613(5)
P31A F33A 1.637(12)
P31B F35B 1.581(13)
P31B F33B 1.59(2)
P31B F32B 1.587(10)
P31B F36B 1.588(10)
P31B F37B 1.593(10)
P31B F34B 1.628(11)

loop_
_geom_torsion_atom_site_label_1
_geom_torsion_atom_site_label_2
_geom_torsion_atom_site_label_3
_geom_torsion_atom_site_label_4
_geom_torsion
C9 N1 N2 N3 -1.2(5)
C11 N1 N2 N3 -172.1(4)
N1 N2 N3 O10 179.7(4)
N1 N2 N3 C4 1.2(5)
O10 N3 C4 N5 -0.5(7)
N2 N3 C4 N5 177.9(4)
O10 N3 C4 C9 -179.1(4)
N2 N3 C4 C9 -0.7(5)
C9 C4 N5 C6 -0.8(7)
N3 C4 N5 C6 -179.1(4)
C4 N5 C6 C7 0.4(7)
N5 C6 C7 C8 -0.9(8)
C6 C7 C8 C9 1.4(7)
N5 C4 C9 N1 -178.6(5)
N3 C4 C9 N1 -0.1(5)
N5 C4 C9 C8 1.5(7)
N3 C4 C9 C8 -180.0(4)
N2 N1 C9 C4 0.8(5)
C11 N1 C9 C4 170.7(4)
N2 N1 C9 C8 -179.3(5)
C11 N1 C9 C8 -9.4(8)
C7 C8 C9 C4 -1.6(6)
C7 C8 C9 N1 178.5(5)
N2 N1 C11 N12 129.7(5)
C9 N1 C11 N12 -39.4(7)
N2 N1 C11 N15 -50.6(6)
C9 N1 C11 N15 140.4(5)
N15 C11 N12 C13 -26.5(8)
N1 C11 N12 C13 153.3(5)
N15 C11 N12 C14 148.6(5)
N1 C11 N12 C14 -31.6(7)
N12 C11 N15 C16 154.0(5)
N1 C11 N15 C16 -25.7(7)
N12 C11 N15 C20 -22.9(8)
N1 C11 N15 C20 157.3(4)
C11 N15 C16 C17 130.8(5)
C20 N15 C16 C17 -52.0(6)
N15 C16 C17 O18 56.3(6)
C16 C17 O18 C19 -62.1(6)
C17 O18 C19 C20 62.4(6)
C11 N15 C20 C19 -130.6(5)
C16 N15 C20 C19 52.1(6)
O18 C19 C20 N15 -56.5(6)
